data_7153682
loop_
_publ_author_name
'Hung, Tran Quang'
'Thang, Ngo Ngoc'
'Hoang, Do Huy'
'Dang, Tuan Thanh'
'Villinger, Alexander'
'Langer, Peter'

_publ_section_title
;
 Efficient synthesis of biscarbazoles by palladium-catalyzed twofold C-N
 coupling and C-H activation reactions.
;
_journal_issue 16
_journal_name_full 'Organic &amp; biomolecular chemistry'
_journal_page_first 2596
_journal_page_last 2605
_journal_paper_doi 10.1039/c3ob41746h
_journal_volume 12
_journal_year 2014
_chemical_formula_moiety 'C25 H18 N2 O'
_chemical_formula_sum 'C25 H18 N2 O'
_chemical_formula_weight 362.41
_chemical_name_systematic
;
6-Methoxy-<i>9H</i>-2,9'-bicarbazole
;
_space_group_IT_number 14
_symmetry_cell_setting monoclinic
_symmetry_Int_Tables_number 14
_symmetry_space_group_name_Hall '-P 2ybc'
_symmetry_space_group_name_H-M 'P 1 21/c 1'
_atom_sites_solution_hydrogens geom
_atom_sites_solution_primary direct
_atom_sites_solution_secondary difmap
_audit_creation_method SHELXL-97
_cell_angle_alpha 90.00
_cell_angle_beta 102.443(2)
_cell_angle_gamma 90.00
_cell_formula_units_Z 4
_cell_length_a 12.6024(5)
_cell_length_b 7.6803(2)
_cell_length_c 19.0480(7)
_cell_measurement_reflns_used 5366
_cell_measurement_temperature 173(2)
_cell_measurement_theta_max 62.874
_cell_measurement_theta_min 4.888
_cell_volume 1800.35(11)
_computing_cell_refinement 'Bruker Apex V7.51A'
_computing_data_collection 'Bruker Apex V7.51A'
_computing_data_reduction 'Bruker SAINT'
_computing_molecular_graphics 'ORTEP-3v2.01 (Farrugia, 1997)'
_computing_publication_material SHELXL-97
_computing_structure_refinement 'SHELXL-97 (Sheldrick, 1997)'
_computing_structure_solution 'SHELXS-97 (Sheldrick, 1997)'
_diffrn_ambient_temperature 173(2)
_diffrn_measured_fraction_theta_full 1.000
_diffrn_measured_fraction_theta_max 1.000
_diffrn_measurement_device_type 'Bruker Apex Kappa II-CCD-diffractometer'
_diffrn_measurement_method 'phi and omega scans'
_diffrn_radiation_monochromator graphite
_diffrn_radiation_source 'sealed tube'
_diffrn_radiation_type MoK\a
_diffrn_radiation_wavelength 0.71073
_diffrn_reflns_av_R_equivalents 0.0531
_diffrn_reflns_av_sigmaI/netI 0.0562
_diffrn_reflns_limit_h_max 19
_diffrn_reflns_limit_h_min -17
_diffrn_reflns_limit_k_max 11
_diffrn_reflns_limit_k_min -9
_diffrn_reflns_limit_l_max 28
_diffrn_reflns_limit_l_min -25
_diffrn_reflns_number 25408
_diffrn_reflns_theta_full 32.50
_diffrn_reflns_theta_max 32.50
_diffrn_reflns_theta_min 1.65
_exptl_absorpt_coefficient_mu 0.082
_exptl_absorpt_correction_T_max 0.9837
_exptl_absorpt_correction_T_min 0.9805
_exptl_absorpt_correction_type multi-scan
_exptl_absorpt_process_details '(SADABS; Sheldrick, 2004)'
_exptl_crystal_colour colourless
_exptl_crystal_density_diffrn 1.337
_exptl_crystal_density_method 'not measured'
_exptl_crystal_description block
_exptl_crystal_F_000 760
_exptl_crystal_size_max 0.24
_exptl_crystal_size_mid 0.21
_exptl_crystal_size_min 0.20
_refine_diff_density_max 0.336
_refine_diff_density_min -0.305
_refine_diff_density_rms 0.056
_refine_ls_extinction_method none
_refine_ls_goodness_of_fit_ref 1.028
_refine_ls_hydrogen_treatment mixed
_refine_ls_matrix_type full
_refine_ls_number_parameters 258
_refine_ls_number_reflns 6521
_refine_ls_number_restraints 0
_refine_ls_restrained_S_all 1.028
_refine_ls_R_factor_all 0.0847
_refine_ls_R_factor_gt 0.0514
_refine_ls_shift/su_max 0.001
_refine_ls_shift/su_mean 0.000
_refine_ls_structure_factor_coef Fsqd
_refine_ls_weighting_details 'calc w=1/[\s^2^(Fo^2^)+(0.0580P)^2^+0.3849P] where P=(Fo^2^+2Fc^2^)/3'
_refine_ls_weighting_scheme calc
_refine_ls_wR_factor_gt 0.1156
_refine_ls_wR_factor_ref 0.1352
_reflns_number_gt 4472
_reflns_number_total 6521
_reflns_threshold_expression >2\s(I)
_cod_data_source_file c3ob41746h4.cif
_cod_data_source_block is_t12
_cod_original_sg_symbol_H-M 'P 21/c'
_cod_database_code 7153682

loop_
_symmetry_equiv_pos_as_xyz
'x, y, z'
'-x, y+1/2, -z+1/2'
'-x, -y, -z'
'x, -y-1/2, z-1/2'

loop_
_atom_site_label
_atom_site_type_symbol
_atom_site_fract_x
_atom_site_fract_y
_atom_site_fract_z
_atom_site_U_iso_or_equiv
_atom_site_adp_type
_atom_site_occupancy
_atom_site_symmetry_multiplicity
_atom_site_calc_flag
_atom_site_refinement_flags
N1 N 0.71488(8) 0.58607(13) 0.31377(5) 0.0210(2) Uani 1 1 d .
N2 N 0.87789(8) 0.01201(13) 0.28981(6) 0.0216(2) Uani 1 1 d .
O1 O 1.24213(7) -0.24089(12) 0.47574(5) 0.0286(2) Uani 1 1 d .
C1 C 0.64705(9) 0.66351(15) 0.35372(7) 0.0206(2) Uani 1 1 d .
C2 C 0.62769(10) 0.61700(17) 0.42069(7) 0.0254(3) Uani 1 1 d .
H2 H 0.6668 0.5251 0.4481 0.031 Uiso 1 1 calc R
C3 C 0.54923(11) 0.71000(18) 0.44554(7) 0.0282(3) Uani 1 1 d .
H3 H 0.5336 0.6799 0.4906 0.034 Uiso 1 1 calc R
C4 C 0.49220(10) 0.84729(19) 0.40603(7) 0.0295(3) Uani 1 1 d .
H4 H 0.4380 0.9073 0.4243 0.035 Uiso 1 1 calc R
C5 C 0.51381(10) 0.89649(17) 0.34076(7) 0.0252(3) Uani 1 1 d .
H5 H 0.4761 0.9911 0.3145 0.030 Uiso 1 1 calc R
C6 C 0.59230(9) 0.80420(15) 0.31423(7) 0.0208(2) Uani 1 1 d .
C7 C 0.63141(9) 0.81559(15) 0.24847(6) 0.0198(2) Uani 1 1 d .
C8 C 0.61209(10) 0.93200(16) 0.19088(7) 0.0235(2) Uani 1 1 d .
H8 H 0.5620 1.0250 0.1894 0.028 Uiso 1 1 calc R
C9 C 0.66706(10) 0.90993(17) 0.13590(7) 0.0265(3) Uani 1 1 d .
H9 H 0.6555 0.9895 0.0968 0.032 Uiso 1 1 calc R
C10 C 0.73971(10) 0.77067(17) 0.13765(7) 0.0258(3) Uani 1 1 d .
H10 H 0.7758 0.7569 0.0991 0.031 Uiso 1 1 calc R
C11 C 0.76037(10) 0.65283(16) 0.19396(7) 0.0229(2) Uani 1 1 d .
H11 H 0.8094 0.5586 0.1945 0.028 Uiso 1 1 calc R
C12 C 0.70629(9) 0.67822(15) 0.24977(6) 0.0193(2) Uani 1 1 d .
C13 C 0.78991(9) 0.44769(15) 0.33727(6) 0.0201(2) Uani 1 1 d .
C14 C 0.78451(9) 0.29754(15) 0.29624(6) 0.0205(2) Uani 1 1 d .
H14 H 0.7299 0.2820 0.2538 0.025 Uiso 1 1 calc R
C15 C 0.86298(9) 0.17049(15) 0.32016(6) 0.0188(2) Uani 1 1 d .
C16 C 0.96694(9) -0.07072(15) 0.33233(6) 0.0195(2) Uani 1 1 d .
C17 C 1.01383(10) -0.23065(16) 0.32246(7) 0.0243(3) Uani 1 1 d .
H17 H 0.9840 -0.3030 0.2826 0.029 Uiso 1 1 calc R
C18 C 1.10509(10) -0.28033(16) 0.37251(7) 0.0258(3) Uani 1 1 d .
H18 H 1.1385 -0.3888 0.3668 0.031 Uiso 1 1 calc R
C19 C 1.14982(9) -0.17470(16) 0.43162(7) 0.0220(2) Uani 1 1 d .
C20 C 1.10257(9) -0.01674(15) 0.44262(6) 0.0204(2) Uani 1 1 d .
H20 H 1.1315 0.0534 0.4833 0.024 Uiso 1 1 calc R
C21 C 1.01041(9) 0.03590(15) 0.39150(6) 0.0188(2) Uani 1 1 d .
C22 C 0.94399(9) 0.19138(15) 0.38371(6) 0.0185(2) Uani 1 1 d .
C23 C 0.94570(10) 0.34342(16) 0.42410(6) 0.0234(2) Uani 1 1 d .
H23 H 0.9989 0.3589 0.4673 0.028 Uiso 1 1 calc R
C24 C 0.86924(10) 0.47088(16) 0.40055(7) 0.0239(2) Uani 1 1 d .
H24 H 0.8703 0.5753 0.4274 0.029 Uiso 1 1 calc R
C25 C 1.29560(10) -0.13277(19) 0.53331(8) 0.0306(3) Uani 1 1 d .
H25A H 1.3135 -0.0208 0.5141 0.046 Uiso 1 1 calc R
H25B H 1.3625 -0.1898 0.5587 0.046 Uiso 1 1 calc R
H25C H 1.2476 -0.1133 0.5667 0.046 Uiso 1 1 calc R
H1 H 0.8357(13) -0.029(2) 0.2512(9) 0.034(4) Uiso 1 1 d .

loop_
_atom_site_aniso_label
_atom_site_aniso_U_11
_atom_site_aniso_U_22
_atom_site_aniso_U_33
_atom_site_aniso_U_23
_atom_site_aniso_U_13
_atom_site_aniso_U_12
N1 0.0221(5) 0.0172(5) 0.0228(5) 0.0014(4) 0.0030(4) 0.0046(4)
N2 0.0222(5) 0.0185(5) 0.0223(5) -0.0037(4) 0.0008(4) 0.0006(4)
O1 0.0245(4) 0.0263(5) 0.0323(5) 0.0017(4) 0.0003(4) 0.0075(4)
C1 0.0188(5) 0.0182(5) 0.0238(6) -0.0014(5) 0.0024(4) 0.0001(4)
C2 0.0272(6) 0.0234(6) 0.0247(6) 0.0013(5) 0.0033(5) 0.0005(5)
C3 0.0295(6) 0.0313(7) 0.0246(6) -0.0009(5) 0.0076(5) -0.0015(5)
C4 0.0260(6) 0.0323(7) 0.0317(7) -0.0033(6) 0.0096(5) 0.0041(5)
C5 0.0215(5) 0.0228(6) 0.0303(6) 0.0003(5) 0.0029(5) 0.0039(5)
C6 0.0176(5) 0.0188(5) 0.0247(6) -0.0007(5) 0.0014(4) 0.0000(4)
C7 0.0168(5) 0.0176(5) 0.0232(6) -0.0010(4) 0.0003(4) -0.0006(4)
C8 0.0225(5) 0.0196(6) 0.0258(6) 0.0012(5) -0.0004(4) 0.0018(4)
C9 0.0300(6) 0.0247(6) 0.0228(6) 0.0038(5) 0.0013(5) 0.0002(5)
C10 0.0286(6) 0.0256(6) 0.0232(6) -0.0008(5) 0.0056(5) 0.0000(5)
C11 0.0228(5) 0.0202(6) 0.0249(6) -0.0021(5) 0.0034(4) 0.0009(4)
C12 0.0187(5) 0.0168(5) 0.0206(5) -0.0007(4) 0.0000(4) -0.0010(4)
C13 0.0204(5) 0.0170(5) 0.0221(6) 0.0017(4) 0.0025(4) 0.0023(4)
C14 0.0211(5) 0.0185(5) 0.0201(5) 0.0008(4) 0.0008(4) 0.0000(4)
C15 0.0203(5) 0.0162(5) 0.0197(5) -0.0005(4) 0.0040(4) 0.0000(4)
C16 0.0203(5) 0.0165(5) 0.0223(6) 0.0004(4) 0.0057(4) 0.0001(4)
C17 0.0251(6) 0.0192(6) 0.0286(6) -0.0052(5) 0.0060(5) 0.0004(5)
C18 0.0256(6) 0.0196(6) 0.0330(7) -0.0023(5) 0.0084(5) 0.0044(5)
C19 0.0203(5) 0.0215(6) 0.0250(6) 0.0043(5) 0.0068(4) 0.0032(4)
C20 0.0215(5) 0.0195(5) 0.0203(5) 0.0007(4) 0.0047(4) 0.0013(4)
C21 0.0198(5) 0.0170(5) 0.0203(5) 0.0013(4) 0.0059(4) 0.0005(4)
C22 0.0190(5) 0.0166(5) 0.0191(5) 0.0005(4) 0.0026(4) 0.0002(4)
C23 0.0252(6) 0.0212(6) 0.0207(6) -0.0031(5) -0.0018(4) 0.0023(5)
C24 0.0262(6) 0.0187(5) 0.0241(6) -0.0047(5) -0.0003(5) 0.0025(5)
C25 0.0247(6) 0.0323(7) 0.0321(7) 0.0026(6) -0.0002(5) 0.0022(5)

loop_
_atom_type_symbol
_atom_type_description
_atom_type_scat_dispersion_real
_atom_type_scat_dispersion_imag
_atom_type_scat_source
C C 0.0033 0.0016 'International Tables Vol C Tables 4.2.6.8 and 6.1.1.4'
H H 0.0000 0.0000 'International Tables Vol C Tables 4.2.6.8 and 6.1.1.4'
N N 0.0061 0.0033 'International Tables Vol C Tables 4.2.6.8 and 6.1.1.4'
O O 0.0106 0.0060 'International Tables Vol C Tables 4.2.6.8 and 6.1.1.4'

loop_
_geom_angle_atom_site_label_1
_geom_angle_atom_site_label_2
_geom_angle_atom_site_label_3
_geom_angle
C12 N1 C1 108.64(9)
C12 N1 C13 124.97(10)
C1 N1 C13 126.05(10)
C15 N2 C16 109.00(10)
C15 N2 H1 124.1(10)
C16 N2 H1 126.9(10)
C19 O1 C25 116.88(10)
N1 C1 C2 129.65(11)
N1 C1 C6 108.84(10)
C2 C1 C6 121.47(11)
C3 C2 C1 117.33(12)
C3 C2 H2 121.3
C1 C2 H2 121.3
C2 C3 C4 121.79(12)
C2 C3 H3 119.1
C4 C3 H3 119.1
C5 C4 C3 120.77(12)
C5 C4 H4 119.6
C3 C4 H4 119.6
C4 C5 C6 118.62(12)
C4 C5 H5 120.7
C6 C5 H5 120.7
C5 C6 C1 119.96(11)
C5 C6 C7 133.12(11)
C1 C6 C7 106.87(10)
C8 C7 C12 119.69(11)
C8 C7 C6 133.35(11)
C12 C7 C6 106.93(10)
C9 C8 C7 119.02(11)
C9 C8 H8 120.5
C7 C8 H8 120.5
C8 C9 C10 120.35(12)
C8 C9 H9 119.8
C10 C9 H9 119.8
C11 C10 C9 121.96(12)
C11 C10 H10 119.0
C9 C10 H10 119.0
C10 C11 C12 117.25(11)
C10 C11 H11 121.4
C12 C11 H11 121.4
N1 C12 C11 129.59(11)
N1 C12 C7 108.69(10)
C11 C12 C7 121.71(11)
C14 C13 C24 121.99(11)
C14 C13 N1 119.55(10)
C24 C13 N1 118.43(10)
C13 C14 C15 116.92(11)
C13 C14 H14 121.5
C15 C14 H14 121.5
N2 C15 C14 129.24(11)
N2 C15 C22 108.71(10)
C14 C15 C22 122.05(10)
N2 C16 C17 129.62(11)
N2 C16 C21 109.13(10)
C17 C16 C21 121.24(11)
C18 C17 C16 117.71(11)
C18 C17 H17 121.1
C16 C17 H17 121.1
C17 C18 C19 121.68(11)
C17 C18 H18 119.2
C19 C18 H18 119.2
O1 C19 C20 124.35(11)
O1 C19 C18 114.62(11)
C20 C19 C18 121.03(11)
C19 C20 C21 117.69(11)
C19 C20 H20 121.2
C21 C20 H20 121.2
C20 C21 C16 120.63(11)
C20 C21 C22 132.99(11)
C16 C21 C22 106.36(10)
C23 C22 C15 119.28(10)
C23 C22 C21 133.93(11)
C15 C22 C21 106.79(10)
C24 C23 C22 119.20(11)
C24 C23 H23 120.4
C22 C23 H23 120.4
C23 C24 C13 120.56(11)
C23 C24 H24 119.7
C13 C24 H24 119.7
O1 C25 H25A 109.5
O1 C25 H25B 109.5
H25A C25 H25B 109.5
O1 C25 H25C 109.5
H25A C25 H25C 109.5
H25B C25 H25C 109.5

loop_
_geom_bond_atom_site_label_1
_geom_bond_atom_site_label_2
_geom_bond_distance
N1 C12 1.3936(15)
N1 C1 1.3942(15)
N1 C13 1.4289(14)
N2 C15 1.3776(15)
N2 C16 1.3884(15)
N2 H1 0.867(16)
O1 C19 1.3772(14)
O1 C25 1.4239(16)
C1 C2 1.3959(18)
C1 C6 1.4092(16)
C2 C3 1.3833(18)
C2 H2 0.9500
C3 C4 1.4006(19)
C3 H3 0.9500
C4 C5 1.3815(19)
C4 H4 0.9500
C5 C6 1.3971(17)
C5 H5 0.9500
C6 C7 1.4442(17)
C7 C8 1.3952(17)
C7 C12 1.4122(16)
C8 C9 1.3849(18)
C8 H8 0.9500
C9 C10 1.4036(18)
C9 H9 0.9500
C10 C11 1.3845(18)
C10 H10 0.9500
C11 C12 1.3946(17)
C11 H11 0.9500
C13 C14 1.3865(16)
C13 C24 1.4018(16)
C14 C15 1.3942(16)
C14 H14 0.9500
C15 C22 1.4145(16)
C16 C17 1.3932(16)
C16 C21 1.4051(16)
C17 C18 1.3802(17)
C17 H17 0.9500
C18 C19 1.4035(18)
C18 H18 0.9500
C19 C20 1.3870(16)
C20 C21 1.4048(16)
C20 H20 0.9500
C21 C22 1.4474(16)
C22 C23 1.3960(16)
C23 C24 1.3791(17)
C23 H23 0.9500
C24 H24 0.9500
C25 H25A 0.9800
C25 H25B 0.9800
C25 H25C 0.9800

loop_
_geom_torsion_atom_site_label_1
_geom_torsion_atom_site_label_2
_geom_torsion_atom_site_label_3
_geom_torsion_atom_site_label_4
_geom_torsion
C12 N1 C1 C2 179.42(12)
C13 N1 C1 C2 -7.0(2)
C12 N1 C1 C6 1.45(13)
C13 N1 C1 C6 175.07(10)
N1 C1 C2 C3 -175.15(12)
C6 C1 C2 C3 2.60(18)
C1 C2 C3 C4 -0.95(19)
C2 C3 C4 C5 -1.0(2)
C3 C4 C5 C6 1.2(2)
C4 C5 C6 C1 0.38(18)
C4 C5 C6 C7 177.31(13)
N1 C1 C6 C5 175.80(11)
C2 C1 C6 C5 -2.36(18)
N1 C1 C6 C7 -1.85(13)
C2 C1 C6 C7 179.98(11)
C5 C6 C7 C8 6.8(2)
C1 C6 C7 C8 -176.03(12)
C5 C6 C7 C12 -175.66(13)
C1 C6 C7 C12 1.56(12)
C12 C7 C8 C9 0.06(17)
C6 C7 C8 C9 177.40(12)
C7 C8 C9 C10 1.07(18)
C8 C9 C10 C11 -0.9(2)
C9 C10 C11 C12 -0.37(18)
C1 N1 C12 C11 178.10(12)
C13 N1 C12 C11 4.39(19)
C1 N1 C12 C7 -0.45(13)
C13 N1 C12 C7 -174.15(10)
C10 C11 C12 N1 -176.85(12)
C10 C11 C12 C7 1.53(17)
C8 C7 C12 N1 177.28(10)
C6 C7 C12 N1 -0.70(13)
C8 C7 C12 C11 -1.40(17)
C6 C7 C12 C11 -179.38(11)
C12 N1 C13 C14 -61.64(16)
C1 N1 C13 C14 125.74(13)
C12 N1 C13 C24 116.49(13)
C1 N1 C13 C24 -56.13(16)
C24 C13 C14 C15 -0.95(18)
N1 C13 C14 C15 177.10(11)
C16 N2 C15 C14 179.68(12)
C16 N2 C15 C22 0.02(13)
C13 C14 C15 N2 -178.88(11)
C13 C14 C15 C22 0.73(17)
C15 N2 C16 C17 -178.55(12)
C15 N2 C16 C21 0.18(13)
N2 C16 C17 C18 178.09(12)
C21 C16 C17 C18 -0.51(18)
C16 C17 C18 C19 0.10(19)
C25 O1 C19 C20 -4.50(17)
C25 O1 C19 C18 175.22(11)
C17 C18 C19 O1 -178.66(11)
C17 C18 C19 C20 1.08(19)
O1 C19 C20 C21 177.93(11)
C18 C19 C20 C21 -1.77(17)
C19 C20 C21 C16 1.36(17)
C19 C20 C21 C22 -177.04(12)
N2 C16 C21 C20 -179.09(10)
C17 C16 C21 C20 -0.22(17)
N2 C16 C21 C22 -0.30(13)
C17 C16 C21 C22 178.56(11)
N2 C15 C22 C23 179.87(10)
C14 C15 C22 C23 0.19(17)
N2 C15 C22 C21 -0.21(13)
C14 C15 C22 C21 -179.89(11)
C20 C21 C22 C23 -1.2(2)
C16 C21 C22 C23 -179.79(13)
C20 C21 C22 C15 178.88(12)
C16 C21 C22 C15 0.31(12)
C15 C22 C23 C24 -0.91(18)
C21 C22 C23 C24 179.20(12)
C22 C23 C24 C13 0.70(19)
C14 C13 C24 C23 0.26(19)
N1 C13 C24 C23 -177.82(11)
